data_1560636
loop_
_publ_author_name
'Liu, Yaru'
'Xing, Zhiyan'
'Zhang, Xiao'
'Liang, Guorui'

_publ_section_title
;
 Inorganic anion-dependent assembly of zero-, one-, two- and
 three-dimensional Cu(II)/Ag(I) complexes under the guidance of the HSAB
 theory: Synthesis, structure, and magnetic property
;
_journal_name_full 'Journal of Solid State Chemistry'
_journal_page_first 48
_journal_page_last 56
_journal_paper_doi 10.1016/j.jssc.2016.10.030
_journal_volume 246
_journal_year 2017
_chemical_formula_moiety 'C33 H37 Cu3 N15 O S4'
_chemical_formula_sum 'C33 H37 Cu3 N15 O S4'
_chemical_formula_weight 978.63
_space_group_crystal_system monoclinic
_space_group_IT_number 9
_space_group_name_Hall 'C -2yc'
_space_group_name_H-M_alt 'C 1 c 1'
_atom_sites_solution_hydrogens geom
_atom_sites_solution_primary iterative
_cell_angle_alpha 90
_cell_angle_beta 121.531(3)
_cell_angle_gamma 90
_cell_formula_units_Z 4
_cell_length_a 28.5345(14)
_cell_length_b 9.4368(4)
_cell_length_c 18.1503(7)
_cell_measurement_reflns_used 2644
_cell_measurement_temperature 293(2)
_cell_measurement_theta_max 67.9930
_cell_measurement_theta_min 4.9090
_cell_volume 4165.8(3)
_computing_cell_refinement
;
CrysAlisPro, Agilent Technologies,
Version 1.171.36.32 (release 02-08-2013 CrysAlis171 .NET)
(compiled Aug  2 2013,16:46:58)
;
_computing_data_collection
;
CrysAlisPro, Agilent Technologies,
Version 1.171.36.32 (release 02-08-2013 CrysAlis171 .NET)
(compiled Aug  2 2013,16:46:58)
;
_computing_data_reduction
;
CrysAlisPro, Agilent Technologies,
Version 1.171.36.32 (release 02-08-2013 CrysAlis171 .NET)
(compiled Aug  2 2013,16:46:58)
;
_computing_molecular_graphics 'Olex2 (Dolomanov et al., 2009)'
_computing_publication_material 'Olex2 (Dolomanov et al., 2009)'
_computing_structure_refinement 'ShelXL (Sheldrick, 2008)'
_computing_structure_solution
;
Superflip (Palatinus & Chapuis, 2007;Palatinus & van der Lee, 2008;
Palatinus et al., 2012)
;
_diffrn_ambient_temperature 293(2)
_diffrn_detector_area_resol_mean 15.9737
_diffrn_measured_fraction_theta_full 0.996
_diffrn_measured_fraction_theta_max 0.977
_diffrn_measurement_device_type 'SuperNova, Dual, Cu at zero, Eos'
_diffrn_measurement_method '\w scans'
_diffrn_orient_matrix_UB_11 0.0332890000
_diffrn_orient_matrix_UB_12 0.0342049000
_diffrn_orient_matrix_UB_13 -0.0530968000
_diffrn_orient_matrix_UB_21 -0.0670353000
_diffrn_orient_matrix_UB_22 -0.0714999000
_diffrn_orient_matrix_UB_23 -0.0342758000
_diffrn_orient_matrix_UB_31 -0.0415851000
_diffrn_orient_matrix_UB_32 0.1426863000
_diffrn_orient_matrix_UB_33 -0.0044262000
_diffrn_radiation_monochromator mirror
_diffrn_radiation_type CuK\a
_diffrn_radiation_wavelength 1.54184
_diffrn_reflns_av_R_equivalents 0.0336
_diffrn_reflns_av_unetI/netI 0.0535
_diffrn_reflns_Laue_measured_fraction_full 0.996
_diffrn_reflns_Laue_measured_fraction_max 0.977
_diffrn_reflns_limit_h_max 34
_diffrn_reflns_limit_h_min -31
_diffrn_reflns_limit_k_max 11
_diffrn_reflns_limit_k_min -8
_diffrn_reflns_limit_l_max 21
_diffrn_reflns_limit_l_min -21
_diffrn_reflns_number 7765
_diffrn_reflns_point_group_measured_fraction_full 0.996
_diffrn_reflns_point_group_measured_fraction_max 0.977
_diffrn_reflns_theta_full 67.684
_diffrn_reflns_theta_max 70.780
_diffrn_reflns_theta_min 4.916
_diffrn_source 'SuperNova (Cu) X-ray Source'
_exptl_absorpt_coefficient_mu 4.050
_exptl_absorpt_correction_T_max 1.00000
_exptl_absorpt_correction_T_min 0.87769
_exptl_absorpt_correction_type multi-scan
_exptl_absorpt_process_details
;
CrysAlisPro, Agilent Technologies,
Version 1.171.36.32 (release 02-08-2013 CrysAlis171 .NET)
(compiled Aug  2 2013,16:46:58)
Empirical absorption correction using spherical harmonics,
 implemented in SCALE3 ABSPACK scaling algorithm.
;
_exptl_crystal_colour
;
;
_exptl_crystal_density_diffrn 1.560
_exptl_crystal_description
;
;
_exptl_crystal_F_000 1996
_refine_diff_density_max 0.358
_refine_diff_density_min -0.382
_refine_diff_density_rms 0.052
_refine_ls_abs_structure_details
;
 Refined as an inversion twin.
;
_refine_ls_abs_structure_Flack 0.24(3)
_refine_ls_extinction_coef .
_refine_ls_extinction_method none
_refine_ls_goodness_of_fit_ref 1.034
_refine_ls_hydrogen_treatment mixed
_refine_ls_matrix_type full
_refine_ls_number_parameters 510
_refine_ls_number_reflns 5528
_refine_ls_number_restraints 26
_refine_ls_restrained_S_all 1.032
_refine_ls_R_factor_all 0.0465
_refine_ls_R_factor_gt 0.0381
_refine_ls_shift/su_max 0.000
_refine_ls_shift/su_mean 0.000
_refine_ls_structure_factor_coef Fsqd
_refine_ls_weighting_details
;
 w=1/[\s^2^(Fo^2^)+(0.0277P)^2^+1.1819P]
 where P=(Fo^2^+2Fc^2^)/3
;
_refine_ls_weighting_scheme calc
_refine_ls_wR_factor_gt 0.0831
_refine_ls_wR_factor_ref 0.0887
_reflns_Friedel_coverage 0.999
_reflns_Friedel_fraction_full 0.996
_reflns_Friedel_fraction_max 0.977
_reflns_number_gt 4793
_reflns_number_total 5528
_reflns_threshold_expression 'I > 2\s(I)'
_cod_data_source_file 5.cif
_cod_data_source_block 1122-13
_cod_database_code 1560636
_chemical_oxdiff_formula 'C H N O S Cu'
_shelx_space_group_comment
;
The symmetry employed for this shelxl refinement is uniquely defined
by the following loop, which should always be used as a source of
symmetry information in preference to the above space-group names.
They are only intended as comments.
;
_reflns_odcompleteness_completeness 99.72
_reflns_odcompleteness_iscentric 1
_reflns_odcompleteness_theta 66.97
_olex2_refinement_description
;
1. Fixed Uiso
 At 1.2 times of:
  All C(H) groups, All C(H,H) groups
 At 1.5 times of:
  All C(H,H,H) groups
2. Uiso/Uaniso restraints and constraints
Uanis(C33) \\sim Ueq, Uanis(N14) \\sim Ueq, Uanis(C31) \\sim Ueq, Uanis(C32)
\\sim Ueq: with sigma of 0.1 and sigma for terminal atoms of 0.2
3.a Secondary CH2 refined with riding coordinates:
 C4(H4A,H4B), C5(H5A,H5B), C7(H7A,H7B), C20(H20A,H20B), C24(H24A,H24B),
 C25(H25A,H25B)
3.b Aromatic/amide H refined with riding coordinates:
 C1(H1), C2(H2), C10(H10), C11(H11), C12(H12), C13(H13), C15(H15), C16(H16),
 C17(H17), C18(H18), C21(H21), C22(H22), C33(H33)
3.c Idealised Me refined as rotating group:
 C6(H6A,H6B,H6C), C26(H26A,H26B,H26C), C31(H31A,H31B,H31C), C32(H32A,H32B,H32C)
;

loop_
_space_group_symop_operation_xyz
'x, y, z'
'x, -y, z+1/2'
'x+1/2, y+1/2, z'
'x+1/2, -y+1/2, z+1/2'

loop_
_atom_site_label
_atom_site_type_symbol
_atom_site_fract_x
_atom_site_fract_y
_atom_site_fract_z
_atom_site_U_iso_or_equiv
_atom_site_adp_type
_atom_site_occupancy
_atom_site_site_symmetry_order
_atom_site_calc_flag
_atom_site_refinement_flags_posn
_atom_site_refinement_flags_adp
_atom_site_refinement_flags_occupancy
_atom_site_disorder_assembly
_atom_site_disorder_group
Cu1 Cu -0.05731(4) 0.33295(10) -0.12211(5) 0.0388(2) Uani 1 1 d . . . . .
Cu2 Cu 0.13053(5) 0.11588(11) 0.22381(6) 0.0559(3) Uani 1 1 d . . . . .
Cu3 Cu 0.25591(4) 0.13357(11) 0.60728(6) 0.0513(3) Uani 1 1 d . . . . .
S1 S 0.21653(9) 0.3196(2) 0.50335(11) 0.0592(5) Uani 1 1 d . . . . .
S2 S 0.03428(9) 0.1585(3) 0.16083(12) 0.0661(6) Uani 1 1 d . . . . .
S3 S -0.15329(8) 0.6194(2) -0.36794(13) 0.0650(5) Uani 1 1 d . . . . .
S4 S 0.22010(9) 0.0906(2) 0.06935(14) 0.0629(5) Uani 1 1 d . . . . .
O1 O -0.0585(3) 0.5324(8) -0.0574(5) 0.090(2) Uani 1 1 d . . . . .
N1 N -0.1237(2) 0.2418(6) -0.1299(3) 0.0420(12) Uani 1 1 d . . . . .
N2 N -0.2043(2) 0.1480(6) -0.1736(3) 0.0434(12) Uani 1 1 d . . . . .
N3 N -0.2504(2) -0.0735(5) -0.2324(3) 0.0415(12) Uani 1 1 d . . . . .
N4 N -0.2551(2) -0.1247(6) -0.3048(3) 0.0454(12) Uani 1 1 d . . . . .
N5 N -0.2438(2) -0.2602(6) -0.2933(3) 0.0453(13) Uani 1 1 d . . . . .
N6 N 0.1333(2) -0.1008(6) 0.2474(3) 0.0451(13) Uani 1 1 d . . . . .
N7 N 0.1410(2) -0.1474(5) 0.3204(3) 0.0432(12) Uani 1 1 d . . . . .
N8 N 0.1337(2) -0.2901(5) 0.3146(3) 0.0395(11) Uani 1 1 d . . . . .
N9 N 0.0866(2) -0.4037(5) 0.3762(3) 0.0393(11) Uani 1 1 d . . . . .
N10 N 0.0088(2) -0.3885(5) 0.3721(3) 0.0396(11) Uani 1 1 d . . . . .
N11 N -0.1033(3) 0.4230(8) -0.2353(4) 0.0608(17) Uani 1 1 d . . . . .
N12 N 0.1626(3) 0.1394(7) 0.1529(4) 0.0641(17) Uani 1 1 d . . . . .
N13 N 0.1660(3) 0.2089(7) 0.3369(4) 0.0541(15) Uani 1 1 d . . . . .
N14 N -0.0502(4) 0.7015(11) 0.0350(9) 0.111(4) Uani 1 1 d . U . . .
N15 N -0.0119(3) 0.2363(8) -0.0114(4) 0.0575(16) Uani 1 1 d . . . . .
C1 C -0.1339(3) 0.2483(7) -0.0632(4) 0.0469(15) Uani 1 1 d . . . . .
H1 H -0.1102 0.2862 -0.0087 0.056 Uiso 1 1 calc R . . . .
C2 C -0.1832(3) 0.1915(7) -0.0895(5) 0.0497(16) Uani 1 1 d . . . . .
H2 H -0.1999 0.1831 -0.0574 0.060 Uiso 1 1 calc R . . . .
C3 C -0.1673(3) 0.1796(7) -0.1960(4) 0.0424(14) Uani 1 1 d . . . . .
C4 C -0.1736(3) 0.1423(8) -0.2803(4) 0.0540(18) Uani 1 1 d . . . . .
H4A H -0.1682 0.2267 -0.3055 0.065 Uiso 1 1 calc R . . . .
H4B H -0.2107 0.1085 -0.3194 0.065 Uiso 1 1 calc R . . . .
C5 C -0.1323(4) 0.0276(10) -0.2709(5) 0.068(2) Uani 1 1 d . . . . .
H5A H -0.0957 0.0545 -0.2250 0.081 Uiso 1 1 calc R . . . .
H5B H -0.1415 -0.0613 -0.2547 0.081 Uiso 1 1 calc R . . . .
C6 C -0.1325(5) 0.0070(12) -0.3535(7) 0.093(3) Uani 1 1 d . . . . .
H6A H -0.1036 -0.0572 -0.3433 0.139 Uiso 1 1 calc GR . . . .
H6B H -0.1267 0.0966 -0.3726 0.139 Uiso 1 1 calc GR . . . .
H6C H -0.1673 -0.0314 -0.3971 0.139 Uiso 1 1 calc GR . . . .
C7 C -0.2571(3) 0.0770(7) -0.2261(5) 0.0502(16) Uani 1 1 d . . . . .
H7A H -0.2793 0.0924 -0.2007 0.060 Uiso 1 1 calc R . . . .
H7B H -0.2764 0.1180 -0.2836 0.060 Uiso 1 1 calc R . . . .
C8 C -0.2356(3) -0.1767(7) -0.1717(4) 0.0416(13) Uani 1 1 d . . . . .
C9 C -0.2315(3) -0.2993(7) -0.2112(4) 0.0421(14) Uani 1 1 d . . . . .
C10 C -0.2177(3) -0.4293(8) -0.1699(5) 0.0590(19) Uani 1 1 d . . . . .
H10 H -0.2153 -0.5111 -0.1963 0.071 Uiso 1 1 calc R . . . .
C11 C -0.2078(4) -0.4294(9) -0.0866(5) 0.065(2) Uani 1 1 d . . . . .
H11 H -0.1980 -0.5141 -0.0559 0.078 Uiso 1 1 calc R . . . .
C12 C -0.2118(4) -0.3076(9) -0.0472(5) 0.061(2) Uani 1 1 d . . . . .
H12 H -0.2048 -0.3140 0.0088 0.073 Uiso 1 1 calc R . . . .
C13 C -0.2256(3) -0.1790(8) -0.0874(4) 0.0497(16) Uani 1 1 d . . . . .
H13 H -0.2283 -0.0979 -0.0607 0.060 Uiso 1 1 calc R . . . .
C14 C 0.1211(3) -0.2141(7) 0.1920(4) 0.0433(14) Uani 1 1 d . . . . .
C15 C 0.1105(4) -0.2223(9) 0.1071(5) 0.059(2) Uani 1 1 d . . . . .
H15 H 0.1106 -0.1419 0.0776 0.071 Uiso 1 1 calc R . . . .
C16 C 0.1000(4) -0.3523(11) 0.0703(5) 0.075(3) Uani 1 1 d . . . . .
H16 H 0.0937 -0.3614 0.0148 0.090 Uiso 1 1 calc R . . . .
C17 C 0.0986(4) -0.4746(10) 0.1140(5) 0.069(2) Uani 1 1 d . . . . .
H17 H 0.0895 -0.5610 0.0850 0.083 Uiso 1 1 calc R . . . .
C18 C 0.1099(3) -0.4712(7) 0.1968(5) 0.0498(16) Uani 1 1 d . . . . .
H18 H 0.1106 -0.5526 0.2262 0.060 Uiso 1 1 calc R . . . .
C19 C 0.1204(2) -0.3372(7) 0.2343(4) 0.0393(13) Uani 1 1 d . . . . .
C20 C 0.1399(3) -0.3655(7) 0.3885(4) 0.0434(14) Uani 1 1 d . . . . .
H20A H 0.1599 -0.3066 0.4396 0.052 Uiso 1 1 calc R . . . .
H20B H 0.1613 -0.4508 0.3978 0.052 Uiso 1 1 calc R . . . .
C21 C 0.0617(3) -0.5334(6) 0.3491(4) 0.0435(15) Uani 1 1 d . . . . .
H21 H 0.0752 -0.6123 0.3355 0.052 Uiso 1 1 calc R . . . .
C22 C 0.0140(3) -0.5235(7) 0.3463(4) 0.0439(14) Uani 1 1 d . . . . .
H22 H -0.0117 -0.5958 0.3296 0.053 Uiso 1 1 calc R . . . .
C23 C 0.0534(2) -0.3178(6) 0.3889(4) 0.0361(12) Uani 1 1 d . . . . .
C24 C 0.0644(3) -0.1643(6) 0.4130(4) 0.0419(14) Uani 1 1 d . . . . .
H24A H 0.1025 -0.1434 0.4332 0.050 Uiso 1 1 calc R . . . .
H24B H 0.0585 -0.1455 0.4602 0.050 Uiso 1 1 calc R . . . .
C25 C 0.0278(3) -0.0680(8) 0.3381(5) 0.0557(18) Uani 1 1 d . . . . .
H25A H -0.0103 -0.0925 0.3155 0.067 Uiso 1 1 calc R . . . .
H25B H 0.0354 -0.0821 0.2923 0.067 Uiso 1 1 calc R . . . .
C26 C 0.0370(5) 0.0868(9) 0.3651(7) 0.085(3) Uani 1 1 d . . . . .
H26A H 0.0752 0.1097 0.3908 0.128 Uiso 1 1 calc GR . . . .
H26B H 0.0261 0.1030 0.4063 0.128 Uiso 1 1 calc GR . . . .
H26C H 0.0154 0.1455 0.3152 0.128 Uiso 1 1 calc GR . . . .
C27 C -0.1243(3) 0.5051(8) -0.2896(4) 0.0459(15) Uani 1 1 d . . . . .
C28 C 0.0081(3) 0.2032(7) 0.0606(4) 0.0442(15) Uani 1 1 d . . . . .
C29 C 0.1873(3) 0.2500(7) 0.4065(4) 0.0429(14) Uani 1 1 d . . . . .
C30 C 0.1867(3) 0.1175(7) 0.1192(4) 0.0454(15) Uani 1 1 d . . . . .
C31 C -0.0338(8) 0.710(2) 0.1224(11) 0.184(9) Uani 1 1 d . U . . .
H31A H -0.0587 0.7707 0.1283 0.277 Uiso 1 1 calc GR . . . .
H31B H 0.0027 0.7484 0.1552 0.277 Uiso 1 1 calc GR . . . .
H31C H -0.0343 0.6173 0.1436 0.277 Uiso 1 1 calc GR . . . .
C32 C -0.0677(9) 0.827(2) -0.0157(13) 0.178(8) Uani 1 1 d . U . . .
H32A H -0.0788 0.8049 -0.0742 0.266 Uiso 1 1 calc GR . . . .
H32B H -0.0379 0.8941 0.0075 0.266 Uiso 1 1 calc GR . . . .
H32C H -0.0982 0.8676 -0.0145 0.266 Uiso 1 1 calc GR . . . .
C33 C -0.0520(6) 0.5858(18) -0.0078(14) 0.184(10) Uani 1 1 d . U . . .
H33 H -0.0403 0.5161 0.0345 0.221 Uiso 1 1 calc R . . . .

loop_
_atom_site_aniso_label
_atom_site_aniso_U_11
_atom_site_aniso_U_22
_atom_site_aniso_U_33
_atom_site_aniso_U_23
_atom_site_aniso_U_13
_atom_site_aniso_U_12
Cu1 0.0380(4) 0.0395(5) 0.0353(4) 0.0055(4) 0.0166(4) 0.0007(4)
Cu2 0.0859(8) 0.0417(6) 0.0443(5) 0.0017(4) 0.0369(5) -0.0033(5)
Cu3 0.0620(6) 0.0462(6) 0.0402(5) 0.0001(4) 0.0228(5) 0.0041(5)
S1 0.0774(13) 0.0456(9) 0.0330(8) 0.0036(7) 0.0138(8) 0.0114(9)
S2 0.0649(12) 0.0888(15) 0.0412(9) 0.0200(10) 0.0253(8) 0.0078(11)
S3 0.0589(11) 0.0711(13) 0.0642(11) 0.0342(10) 0.0316(9) 0.0137(10)
S4 0.0719(12) 0.0565(11) 0.0747(13) 0.0254(10) 0.0484(11) 0.0138(10)
O1 0.091(5) 0.077(5) 0.110(5) -0.048(4) 0.059(4) -0.011(4)
N1 0.039(3) 0.044(3) 0.039(3) -0.001(2) 0.018(2) 0.000(2)
N2 0.041(3) 0.038(3) 0.051(3) -0.002(2) 0.024(3) -0.002(2)
N3 0.042(3) 0.034(3) 0.044(3) -0.004(2) 0.019(2) 0.001(2)
N4 0.052(3) 0.040(3) 0.039(3) -0.001(2) 0.021(2) 0.001(2)
N5 0.053(3) 0.040(3) 0.038(3) -0.005(2) 0.021(2) 0.003(2)
N6 0.060(3) 0.035(3) 0.042(3) 0.003(2) 0.028(3) -0.002(2)
N7 0.058(3) 0.034(3) 0.045(3) 0.008(2) 0.031(3) 0.003(2)
N8 0.043(3) 0.034(3) 0.043(3) 0.005(2) 0.023(2) 0.003(2)
N9 0.047(3) 0.030(3) 0.044(3) 0.005(2) 0.026(2) 0.003(2)
N10 0.043(3) 0.033(3) 0.042(3) -0.002(2) 0.021(2) -0.003(2)
N11 0.046(3) 0.069(4) 0.056(4) 0.023(3) 0.019(3) 0.000(3)
N12 0.093(5) 0.055(4) 0.057(4) 0.001(3) 0.048(4) -0.001(4)
N13 0.063(4) 0.059(4) 0.035(3) 0.006(3) 0.021(3) -0.001(3)
N14 0.096(7) 0.090(7) 0.176(12) -0.077(7) 0.092(8) -0.030(6)
N15 0.042(3) 0.075(4) 0.048(3) 0.014(3) 0.018(3) -0.002(3)
C1 0.055(4) 0.045(4) 0.044(3) -0.008(3) 0.029(3) -0.007(3)
C2 0.059(4) 0.044(4) 0.058(4) -0.009(3) 0.038(3) -0.008(3)
C3 0.043(3) 0.035(3) 0.042(3) 0.002(3) 0.018(3) 0.001(3)
C4 0.060(4) 0.056(5) 0.042(3) 0.000(3) 0.023(3) -0.012(3)
C5 0.059(5) 0.085(6) 0.059(5) -0.014(4) 0.031(4) -0.003(4)
C6 0.119(9) 0.101(8) 0.084(7) -0.030(6) 0.071(7) -0.029(7)
C7 0.038(3) 0.035(3) 0.067(4) -0.002(3) 0.021(3) 0.002(3)
C8 0.036(3) 0.038(3) 0.051(3) -0.005(3) 0.023(3) -0.005(3)
C9 0.041(3) 0.040(4) 0.044(3) -0.003(3) 0.022(3) -0.002(3)
C10 0.074(5) 0.047(4) 0.053(4) -0.002(3) 0.032(4) 0.005(4)
C11 0.088(6) 0.058(5) 0.047(4) 0.013(3) 0.034(4) 0.002(4)
C12 0.077(5) 0.068(5) 0.046(4) 0.007(4) 0.037(4) -0.001(4)
C13 0.058(4) 0.051(4) 0.047(3) -0.010(3) 0.032(3) 0.000(3)
C14 0.048(4) 0.039(3) 0.045(3) -0.001(3) 0.026(3) -0.002(3)
C15 0.076(5) 0.062(5) 0.042(4) -0.001(3) 0.032(4) -0.014(4)
C16 0.086(6) 0.094(7) 0.045(4) -0.019(4) 0.034(4) -0.028(5)
C17 0.073(6) 0.071(6) 0.066(5) -0.030(4) 0.037(4) -0.023(4)
C18 0.049(4) 0.039(4) 0.060(4) -0.007(3) 0.028(3) -0.007(3)
C19 0.034(3) 0.038(3) 0.048(3) 0.000(3) 0.024(3) 0.001(3)
C20 0.042(3) 0.045(4) 0.043(3) 0.013(3) 0.022(3) 0.007(3)
C21 0.058(4) 0.027(3) 0.051(4) 0.004(3) 0.032(3) 0.002(3)
C22 0.049(4) 0.030(3) 0.052(4) -0.006(3) 0.026(3) -0.003(3)
C23 0.041(3) 0.032(3) 0.034(3) 0.003(2) 0.018(2) 0.001(2)
C24 0.053(4) 0.033(3) 0.043(3) -0.007(3) 0.027(3) -0.006(3)
C25 0.067(5) 0.037(4) 0.057(4) 0.000(3) 0.028(4) 0.005(3)
C26 0.131(9) 0.040(5) 0.099(7) -0.003(4) 0.070(7) 0.002(5)
C27 0.039(3) 0.053(4) 0.041(3) 0.003(3) 0.017(3) -0.001(3)
C28 0.042(4) 0.044(4) 0.048(4) 0.010(3) 0.025(3) 0.003(3)
C29 0.045(3) 0.042(3) 0.041(3) 0.006(3) 0.022(3) 0.007(3)
C30 0.054(4) 0.037(3) 0.037(3) 0.002(3) 0.019(3) -0.009(3)
C31 0.155(16) 0.25(2) 0.142(15) -0.035(15) 0.073(13) 0.067(15)
C32 0.173(19) 0.21(2) 0.176(19) -0.032(17) 0.109(16) -0.054(17)
C33 0.110(10) 0.171(15) 0.33(2) -0.180(17) 0.152(14) -0.073(10)

loop_
_atom_type_symbol
_atom_type_description
_atom_type_scat_dispersion_real
_atom_type_scat_dispersion_imag
_atom_type_scat_source
C C 0.0181 0.0091 'International Tables Vol C Tables 4.2.6.8 and 6.1.1.4'
H H 0.0000 0.0000 'International Tables Vol C Tables 4.2.6.8 and 6.1.1.4'
Cu Cu -1.9646 0.5888 'International Tables Vol C Tables 4.2.6.8 and 6.1.1.4'
N N 0.0311 0.0180 'International Tables Vol C Tables 4.2.6.8 and 6.1.1.4'
O O 0.0492 0.0322 'International Tables Vol C Tables 4.2.6.8 and 6.1.1.4'
S S 0.3331 0.5567 'International Tables Vol C Tables 4.2.6.8 and 6.1.1.4'

loop_
_geom_angle_atom_site_label_1
_geom_angle_atom_site_label_2
_geom_angle_atom_site_label_3
_geom_angle
_geom_angle_site_symmetry_1
_geom_angle_site_symmetry_3
N1 Cu1 O1 97.1(2) . .
N10 Cu1 O1 94.7(2) 2_554 .
N10 Cu1 N1 168.2(2) 2_554 .
N11 Cu1 O1 90.0(3) . .
N11 Cu1 N1 91.3(2) . .
N11 Cu1 N10 87.9(2) . 2_554
N15 Cu1 O1 92.1(3) . .
N15 Cu1 N1 88.1(2) . .
N15 Cu1 N10 92.3(2) . 2_554
N15 Cu1 N11 177.9(3) . .
N6 Cu2 S2 100.03(18) . .
N12 Cu2 S2 119.0(2) . .
N12 Cu2 N6 105.5(3) . .
N12 Cu2 N13 118.7(3) . .
N13 Cu2 S2 105.1(2) . .
N13 Cu2 N6 106.3(2) . .
S1 Cu3 S3 101.88(8) . 3_546
S4 Cu3 S1 119.35(9) 2 .
S4 Cu3 S3 105.90(9) 2 3_546
N5 Cu3 S1 96.83(16) 3_556 .
N5 Cu3 S3 110.78(17) 3_556 3_546
N5 Cu3 S4 120.59(17) 3_556 2
C29 S1 Cu3 108.6(2) . .
C28 S2 Cu2 108.7(3) . .
C27 S3 Cu3 102.0(3) . 3_454
C30 S4 Cu3 105.9(2) . 2_554
C33 O1 Cu1 152.6(16) . .
C1 N1 Cu1 122.6(4) . .
C3 N1 Cu1 130.6(5) . .
C3 N1 C1 106.5(6) . .
C2 N2 C7 124.3(6) . .
C3 N2 C2 108.2(5) . .
C3 N2 C7 127.6(6) . .
N4 N3 C7 118.8(6) . .
N4 N3 C8 111.4(5) . .
C8 N3 C7 129.6(6) . .
N5 N4 N3 107.8(5) . .
N4 N5 Cu3 116.6(4) . 3_444
N4 N5 C9 109.5(5) . .
C9 N5 Cu3 133.8(4) . 3_444
N7 N6 Cu2 120.6(4) . .
N7 N6 C14 108.8(5) . .
C14 N6 Cu2 130.0(4) . .
N6 N7 N8 108.6(5) . .
N7 N8 C19 110.4(5) . .
N7 N8 C20 118.5(5) . .
C19 N8 C20 131.1(6) . .
C21 N9 C20 125.2(6) . .
C23 N9 C20 126.2(5) . .
C23 N9 C21 108.6(5) . .
C22 N10 Cu1 121.6(4) . 2
C23 N10 Cu1 132.1(4) . 2
C23 N10 C22 106.3(5) . .
C27 N11 Cu1 163.0(7) . .
C30 N12 Cu2 161.6(6) . .
C29 N13 Cu2 173.1(6) . .
C31 N14 C32 118.6(14) . .
C33 N14 C31 126.8(18) . .
C33 N14 C32 114.6(17) . .
C28 N15 Cu1 162.2(7) . .
N1 C1 H1 125.3 . .
C2 C1 N1 109.4(6) . .
C2 C1 H1 125.3 . .
N2 C2 H2 126.8 . .
C1 C2 N2 106.4(6) . .
C1 C2 H2 126.8 . .
N1 C3 N2 109.6(6) . .
N1 C3 C4 125.8(6) . .
N2 C3 C4 124.5(6) . .
C3 C4 H4A 109.2 . .
C3 C4 H4B 109.2 . .
C3 C4 C5 112.2(6) . .
H4A C4 H4B 107.9 . .
C5 C4 H4A 109.2 . .
C5 C4 H4B 109.2 . .
C4 C5 H5A 109.2 . .
C4 C5 H5B 109.2 . .
H5A C5 H5B 107.9 . .
C6 C5 C4 112.0(8) . .
C6 C5 H5A 109.2 . .
C6 C5 H5B 109.2 . .
C5 C6 H6A 109.5 . .
C5 C6 H6B 109.5 . .
C5 C6 H6C 109.5 . .
H6A C6 H6B 109.5 . .
H6A C6 H6C 109.5 . .
H6B C6 H6C 109.5 . .
N2 C7 H7A 109.3 . .
N2 C7 H7B 109.3 . .
N3 C7 N2 111.6(5) . .
N3 C7 H7A 109.3 . .
N3 C7 H7B 109.3 . .
H7A C7 H7B 108.0 . .
N3 C8 C9 104.6(5) . .
N3 C8 C13 133.8(6) . .
C9 C8 C13 121.6(6) . .
N5 C9 C8 106.8(6) . .
C10 C9 N5 131.1(6) . .
C10 C9 C8 122.1(6) . .
C9 C10 H10 122.2 . .
C9 C10 C11 115.5(7) . .
C11 C10 H10 122.2 . .
C10 C11 H11 118.8 . .
C10 C11 C12 122.4(7) . .
C12 C11 H11 118.8 . .
C11 C12 H12 118.7 . .
C13 C12 C11 122.6(7) . .
C13 C12 H12 118.7 . .
C8 C13 H13 122.1 . .
C12 C13 C8 115.7(6) . .
C12 C13 H13 122.1 . .
N6 C14 C15 131.8(6) . .
N6 C14 C19 108.4(5) . .
C19 C14 C15 119.8(6) . .
C14 C15 H15 121.5 . .
C16 C15 C14 117.1(7) . .
C16 C15 H15 121.5 . .
C15 C16 H16 119.1 . .
C15 C16 C17 121.8(7) . .
C17 C16 H16 119.1 . .
C16 C17 H17 118.7 . .
C18 C17 C16 122.7(7) . .
C18 C17 H17 118.7 . .
C17 C18 H18 122.4 . .
C17 C18 C19 115.2(7) . .
C19 C18 H18 122.4 . .
N8 C19 C14 103.7(5) . .
N8 C19 C18 132.9(6) . .
C18 C19 C14 123.3(6) . .
N8 C20 N9 111.5(5) . .
N8 C20 H20A 109.3 . .
N8 C20 H20B 109.3 . .
N9 C20 H20A 109.3 . .
N9 C20 H20B 109.3 . .
H20A C20 H20B 108.0 . .
N9 C21 H21 127.0 . .
C22 C21 N9 106.1(6) . .
C22 C21 H21 127.0 . .
N10 C22 H22 125.2 . .
C21 C22 N10 109.7(6) . .
C21 C22 H22 125.2 . .
N9 C23 C24 124.8(6) . .
N10 C23 N9 109.4(5) . .
N10 C23 C24 125.7(6) . .
C23 C24 H24A 109.2 . .
C23 C24 H24B 109.2 . .
C23 C24 C25 112.2(5) . .
H24A C24 H24B 107.9 . .
C25 C24 H24A 109.2 . .
C25 C24 H24B 109.2 . .
C24 C25 H25A 109.3 . .
C24 C25 H25B 109.3 . .
C24 C25 C26 111.5(7) . .
H25A C25 H25B 108.0 . .
C26 C25 H25A 109.3 . .
C26 C25 H25B 109.3 . .
C25 C26 H26A 109.5 . .
C25 C26 H26B 109.5 . .
C25 C26 H26C 109.5 . .
H26A C26 H26B 109.5 . .
H26A C26 H26C 109.5 . .
H26B C26 H26C 109.5 . .
N11 C27 S3 178.4(8) . .
N15 C28 S2 178.3(7) . .
N13 C29 S1 176.1(7) . .
N12 C30 S4 178.2(7) . .
N14 C31 H31A 109.5 . .
N14 C31 H31B 109.5 . .
N14 C31 H31C 109.5 . .
H31A C31 H31B 109.5 . .
H31A C31 H31C 109.5 . .
H31B C31 H31C 109.5 . .
N14 C32 H32A 109.5 . .
N14 C32 H32B 109.5 . .
N14 C32 H32C 109.5 . .
H32A C32 H32B 109.5 . .
H32A C32 H32C 109.5 . .
H32B C32 H32C 109.5 . .
O1 C33 N14 156(3) . .
O1 C33 H33 102.2 . .
N14 C33 H33 102.2 . .

loop_
_geom_bond_atom_site_label_1
_geom_bond_atom_site_label_2
_geom_bond_distance
_geom_bond_site_symmetry_2
Cu1 O1 2.228(7) .
Cu1 N1 2.018(5) .
Cu1 N10 2.014(5) 2_554
Cu1 N11 1.962(6) .
Cu1 N15 1.956(6) .
Cu2 S2 2.393(2) .
Cu2 N6 2.082(5) .
Cu2 N12 1.942(7) .
Cu2 N13 1.958(6) .
Cu3 S1 2.385(2) .
Cu3 S3 2.391(2) 3_546
Cu3 S4 2.293(2) 2
Cu3 N5 2.061(5) 3_556
S1 C29 1.638(7) .
S2 C28 1.620(7) .
S3 Cu3 2.391(2) 3_454
S3 C27 1.625(7) .
S4 Cu3 2.293(2) 2_554
S4 C30 1.643(7) .
O1 C33 0.962(14) .
N1 C1 1.385(8) .
N1 C3 1.331(8) .
N2 C2 1.378(8) .
N2 C3 1.347(9) .
N2 C7 1.459(8) .
N3 N4 1.340(7) .
N3 C7 1.445(8) .
N3 C8 1.361(8) .
N4 N5 1.309(8) .
N5 Cu3 2.061(5) 3_444
N5 C9 1.389(8) .
N6 N7 1.300(7) .
N6 C14 1.382(8) .
N7 N8 1.358(7) .
N8 C19 1.375(8) .
N8 C20 1.445(7) .
N9 C20 1.463(8) .
N9 C21 1.371(8) .
N9 C23 1.354(8) .
N10 Cu1 2.014(5) 2
N10 C22 1.391(8) .
N10 C23 1.323(8) .
N11 C27 1.145(9) .
N12 C30 1.152(9) .
N13 C29 1.146(9) .
N14 C31 1.402(18) .
N14 C32 1.42(2) .
N14 C33 1.324(13) .
N15 C28 1.162(9) .
C1 H1 0.9300 .
C1 C2 1.338(10) .
C2 H2 0.9300 .
C3 C4 1.487(9) .
C4 H4A 0.9700 .
C4 H4B 0.9700 .
C4 C5 1.542(11) .
C5 H5A 0.9700 .
C5 H5B 0.9700 .
C5 C6 1.509(11) .
C6 H6A 0.9600 .
C6 H6B 0.9600 .
C6 H6C 0.9600 .
C7 H7A 0.9700 .
C7 H7B 0.9700 .
C8 C9 1.397(9) .
C8 C13 1.403(9) .
C9 C10 1.384(10) .
C10 H10 0.9300 .
C10 C11 1.384(10) .
C11 H11 0.9300 .
C11 C12 1.390(11) .
C12 H12 0.9300 .
C12 C13 1.364(10) .
C13 H13 0.9300 .
C14 C15 1.410(9) .
C14 C19 1.397(9) .
C15 H15 0.9300 .
C15 C16 1.353(12) .
C16 H16 0.9300 .
C16 C17 1.413(12) .
C17 H17 0.9300 .
C17 C18 1.362(10) .
C18 H18 0.9300 .
C18 C19 1.393(9) .
C20 H20A 0.9700 .
C20 H20B 0.9700 .
C21 H21 0.9300 .
C21 C22 1.338(9) .
C22 H22 0.9300 .
C23 C24 1.499(8) .
C24 H24A 0.9700 .
C24 H24B 0.9700 .
C24 C25 1.511(9) .
C25 H25A 0.9700 .
C25 H25B 0.9700 .
C25 C26 1.519(10) .
C26 H26A 0.9600 .
C26 H26B 0.9600 .
C26 H26C 0.9600 .
C31 H31A 0.9600 .
C31 H31B 0.9600 .
C31 H31C 0.9600 .
C32 H32A 0.9600 .
C32 H32B 0.9600 .
C32 H32C 0.9600 .
C33 H33 0.9300 .

loop_
_geom_torsion_atom_site_label_1
_geom_torsion_atom_site_label_2
_geom_torsion_atom_site_label_3
_geom_torsion_atom_site_label_4
_geom_torsion
_geom_torsion_site_symmetry_1
_geom_torsion_site_symmetry_2
_geom_torsion_site_symmetry_3
_geom_torsion_site_symmetry_4
Cu1 O1 C33 N14 175.8(18) . . . .
Cu1 N1 C1 C2 173.8(5) . . . .
Cu1 N1 C3 N2 -173.2(4) . . . .
Cu1 N1 C3 C4 10.1(10) . . . .
Cu1 N10 C22 C21 -179.2(4) 2 . . .
Cu1 N10 C23 N9 179.0(4) 2 . . .
Cu1 N10 C23 C24 -4.4(9) 2 . . .
Cu2 N6 N7 N8 171.9(4) . . . .
Cu2 N6 C14 C15 10.1(12) . . . .
Cu2 N6 C14 C19 -170.3(5) . . . .
Cu3 N5 C9 C8 176.2(5) 3_444 . . .
Cu3 N5 C9 C10 -4.1(12) 3_444 . . .
N1 C1 C2 N2 0.3(8) . . . .
N1 C3 C4 C5 65.5(9) . . . .
N2 C3 C4 C5 -110.7(8) . . . .
N3 N4 N5 Cu3 -177.2(4) . . . 3_444
N3 N4 N5 C9 0.1(7) . . . .
N3 C8 C9 N5 0.5(7) . . . .
N3 C8 C9 C10 -179.1(6) . . . .
N3 C8 C13 C12 179.3(7) . . . .
N4 N3 C7 N2 -101.8(7) . . . .
N4 N3 C8 C9 -0.5(7) . . . .
N4 N3 C8 C13 -179.8(7) . . . .
N4 N5 C9 C8 -0.4(7) . . . .
N4 N5 C9 C10 179.3(7) . . . .
N5 C9 C10 C11 179.8(7) . . . .
N6 N7 N8 C19 -0.4(7) . . . .
N6 N7 N8 C20 -179.7(5) . . . .
N6 C14 C15 C16 179.5(8) . . . .
N6 C14 C19 N8 -1.2(7) . . . .
N6 C14 C19 C18 -179.4(6) . . . .
N7 N6 C14 C15 -178.6(8) . . . .
N7 N6 C14 C19 1.0(8) . . . .
N7 N8 C19 C14 1.0(7) . . . .
N7 N8 C19 C18 178.9(7) . . . .
N7 N8 C20 N9 103.2(6) . . . .
N9 C21 C22 N10 -0.4(7) . . . .
N9 C23 C24 C25 105.7(7) . . . .
N10 C23 C24 C25 -70.3(8) . . . .
C1 N1 C3 N2 0.4(7) . . . .
C1 N1 C3 C4 -176.3(6) . . . .
C2 N2 C3 N1 -0.2(7) . . . .
C2 N2 C3 C4 176.5(7) . . . .
C2 N2 C7 N3 -103.1(8) . . . .
C3 N1 C1 C2 -0.4(8) . . . .
C3 N2 C2 C1 -0.1(8) . . . .
C3 N2 C7 N3 75.3(9) . . . .
C3 C4 C5 C6 -170.8(7) . . . .
C7 N2 C2 C1 178.5(6) . . . .
C7 N2 C3 N1 -178.8(6) . . . .
C7 N2 C3 C4 -2.0(11) . . . .
C7 N3 N4 N5 175.8(5) . . . .
C7 N3 C8 C9 -175.4(6) . . . .
C7 N3 C8 C13 5.3(11) . . . .
C8 N3 N4 N5 0.3(7) . . . .
C8 N3 C7 N2 72.7(9) . . . .
C8 C9 C10 C11 -0.6(11) . . . .
C9 C8 C13 C12 0.1(10) . . . .
C9 C10 C11 C12 0.6(13) . . . .
C10 C11 C12 C13 -0.3(14) . . . .
C11 C12 C13 C8 -0.1(12) . . . .
C13 C8 C9 N5 180.0(6) . . . .
C13 C8 C9 C10 0.3(10) . . . .
C14 N6 N7 N8 -0.4(7) . . . .
C14 C15 C16 C17 1.4(14) . . . .
C15 C14 C19 N8 178.5(6) . . . .
C15 C14 C19 C18 0.3(10) . . . .
C15 C16 C17 C18 -3.0(15) . . . .
C16 C17 C18 C19 3.0(12) . . . .
C17 C18 C19 N8 -179.3(7) . . . .
C17 C18 C19 C14 -1.7(10) . . . .
C19 N8 C20 N9 -76.0(8) . . . .
C19 C14 C15 C16 -0.1(12) . . . .
C20 N8 C19 C14 -179.8(6) . . . .
C20 N8 C19 C18 -1.9(11) . . . .
C20 N9 C21 C22 -179.8(5) . . . .
C20 N9 C23 N10 -179.6(5) . . . .
C20 N9 C23 C24 3.8(9) . . . .
C21 N9 C20 N8 98.0(7) . . . .
C21 N9 C23 N10 0.9(7) . . . .
C21 N9 C23 C24 -175.8(5) . . . .
C22 N10 C23 N9 -1.1(7) . . . .
C22 N10 C23 C24 175.5(6) . . . .
C23 N9 C20 N8 -81.5(7) . . . .
C23 N9 C21 C22 -0.3(7) . . . .
C23 N10 C22 C21 1.0(7) . . . .
C23 C24 C25 C26 176.4(7) . . . .
C31 N14 C33 O1 -180(100) . . . .
C32 N14 C33 O1 2(4) . . . .
